data_4301799
loop_
_publ_author_name
'Priyabrata Banerjee'
'Anna Company'
'Thomas Weyherm\"uller'
'Eckhard Bill'
'Corinna R. Hess'

_publ_section_title
;
Zn and Fe Complexes Containing a Redox Active Macrocyclic Biquinazoline
Ligand
;
_journal_name_full 'Inorganic Chemistry'
_journal_page_first 2944
_journal_page_last 2955
_journal_paper_doi 10.1021/ic8020172
_journal_volume 48
_journal_year 2009
_chemical_formula_moiety '[C33 H33 Cl2 Fe N8], (C H2 Cl2)'
_chemical_formula_sum 'C34 H35 Cl4 Fe N8'
_chemical_formula_weight 753.35
_chemical_name_systematic
; 
 ? 
;
_space_group_IT_number 2
_symmetry_cell_setting triclinic
_symmetry_space_group_name_Hall '-P 1'
_symmetry_space_group_name_H-M 'P -1'
_atom_sites_solution_hydrogens geom
_atom_sites_solution_primary direct
_atom_sites_solution_secondary difmap
_audit_creation_method SHELXL-97
_cell_angle_alpha 101.4130(13)
_cell_angle_beta 104.352(3)
_cell_angle_gamma 102.852(3)
_cell_formula_units_Z 4
_cell_length_a 10.0858(3)
_cell_length_b 18.6810(6)
_cell_length_c 19.5964(7)
_cell_measurement_temperature 100(2)
_cell_volume 3359.9(2)
_computing_cell_refinement 'Bruker AXS Collect Software'
_computing_data_collection 'Bruker AXS Collect Software'
_computing_data_reduction 'Bruker AXS Collect Software'
_computing_structure_refinement 'SHELXL-97 (Sheldrick, 1997)'
_computing_structure_solution 'SHELXS-97 (Sheldrick, 1990)'
_diffrn_ambient_temperature 100(2)
_diffrn_measured_fraction_theta_full 0.998
_diffrn_measured_fraction_theta_max 0.998
_diffrn_measurement_device_type 'Bruker-Nonius KappaCCD'
_diffrn_measurement_method '1049 images at 1.0 deg. stepwise rotation in omega and phi, 50 sec./frame'
_diffrn_radiation_monochromator graphite
_diffrn_radiation_source 'rotating anode, 50 kV, 40 mA, Multi-Layer Optics'
_diffrn_radiation_type MoK\a
_diffrn_radiation_wavelength 0.71073
_diffrn_reflns_av_R_equivalents 0.0416
_diffrn_reflns_av_sigmaI/netI 0.0384
_diffrn_reflns_limit_h_max 15
_diffrn_reflns_limit_h_min -15
_diffrn_reflns_limit_k_max 28
_diffrn_reflns_limit_k_min -28
_diffrn_reflns_limit_l_max 29
_diffrn_reflns_limit_l_min -29
_diffrn_reflns_number 93107
_diffrn_reflns_theta_full 32.50
_diffrn_reflns_theta_max 32.50
_diffrn_reflns_theta_min 2.93
_exptl_absorpt_coefficient_mu 0.806
_exptl_absorpt_correction_T_max 0.7982
_exptl_absorpt_correction_T_min 0.6241
_exptl_absorpt_correction_type multi-scan
_exptl_absorpt_process_details 'Bruker SADABS-2006/1'
_exptl_crystal_colour 'dark red'
_exptl_crystal_density_diffrn 1.489
_exptl_crystal_density_method 'not measured'
_exptl_crystal_description 'transparent parallelepiped'
_exptl_crystal_F_000 1556
_exptl_crystal_size_max 0.32
_exptl_crystal_size_mid 0.28
_exptl_crystal_size_min 0.16
_refine_diff_density_max 1.099
_refine_diff_density_min -0.932
_refine_diff_density_rms 0.101
_refine_ls_extinction_method none
_refine_ls_goodness_of_fit_ref 1.050
_refine_ls_hydrogen_treatment constr
_refine_ls_matrix_type full
_refine_ls_number_parameters 883
_refine_ls_number_reflns 24280
_refine_ls_number_restraints 6
_refine_ls_restrained_S_all 1.050
_refine_ls_R_factor_all 0.0679
_refine_ls_R_factor_gt 0.0513
_refine_ls_shift/su_max 0.001
_refine_ls_shift/su_mean 0.000
_refine_ls_structure_factor_coef Fsqd
_refine_ls_weighting_details 'calc w=1/[\s^2^(Fo^2^)+(0.0592P)^2^+4.1225P] where P=(Fo^2^+2Fc^2^)/3'
_refine_ls_weighting_scheme calc
_refine_ls_wR_factor_gt 0.1312
_refine_ls_wR_factor_ref 0.1419
_reflns_number_gt 19103
_reflns_number_total 24280
_reflns_threshold_expression >2sigma(I)
_cod_data_source_file ic8020172_si_002_2.cif
_cod_data_source_block 3
_cod_depositor_comments
;
The following automatic conversions were performed:
'_exptl_absorpt_correction_type' value 'Multi-Scan' changed to
'multi-scan' according to
'/home/saulius/struct/CIF-dictionaries/cif_core.dic' dictionary named
'cif_core.dic' version 2.4.1 from 2010-06-29.

Automatic conversion script
Id: cif_fix_enum 1527 2010-12-29 10:47:43Z saulius 
;
_cod_original_cell_volume 3359.92(19)
_cod_database_code 4301799

loop_
_symmetry_equiv_pos_as_xyz
'x, y, z'
'-x, -y, -z'

loop_
_atom_site_label
_atom_site_type_symbol
_atom_site_fract_x
_atom_site_fract_y
_atom_site_fract_z
_atom_site_U_iso_or_equiv
_atom_site_adp_type
_atom_site_occupancy
_atom_site_symmetry_multiplicity
_atom_site_calc_flag
_atom_site_refinement_flags
_atom_site_disorder_assembly
_atom_site_disorder_group
Fe1 Fe 0.05387(3) -0.236239(14) -0.025840(13) 0.01360(5) Uani 1 1 d . . .
Cl11 Cl -0.03739(5) -0.15275(3) -0.07935(2) 0.02024(8) Uani 1 1 d . . .
Cl12 Cl 0.14680(5) -0.32010(3) 0.02716(2) 0.02106(9) Uani 1 1 d . . .
N1 N 0.07405(16) -0.17491(8) 0.06942(8) 0.0158(3) Uani 1 1 d . . .
C1 C -0.01899(19) -0.18410(10) 0.10847(9) 0.0167(3) Uani 1 1 d . . .
N2 N -0.13643(16) -0.29588(8) -0.03550(8) 0.0156(3) Uani 1 1 d . . .
C2 C -0.1527(2) -0.23733(11) 0.08298(10) 0.0199(3) Uani 1 1 d . . .
H2 H -0.2117 -0.2371 0.1140 0.024 Uiso 1 1 calc R . .
N3 N 0.04812(16) -0.29415(8) -0.12091(8) 0.0147(3) Uani 1 1 d . . .
C3 C -0.20607(19) -0.29090(10) 0.01539(9) 0.0170(3) Uani 1 1 d . . .
N4 N 0.24492(16) -0.18171(8) -0.02225(8) 0.0152(3) Uani 1 1 d . . .
C4 C -0.34129(19) -0.35654(11) -0.00632(10) 0.0184(3) Uani 1 1 d . . .
C5 C -0.36730(19) -0.38705(10) -0.09029(10) 0.0184(3) Uani 1 1 d . . .
C6 C -0.21896(19) -0.35409(10) -0.09608(9) 0.0162(3) Uani 1 1 d . . .
N7 N -0.18840(16) -0.38012(9) -0.15548(8) 0.0171(3) Uani 1 1 d . . .
C8 C -0.06179(18) -0.35195(10) -0.16802(9) 0.0151(3) Uani 1 1 d . . .
C9 C -0.04772(19) -0.38736(10) -0.23719(9) 0.0157(3) Uani 1 1 d . . .
C10 C -0.1564(2) -0.44989(11) -0.28883(9) 0.0185(3) Uani 1 1 d . . .
H10 H -0.2416 -0.4705 -0.2782 0.022 Uiso 1 1 calc R . .
C11 C -0.1380(2) -0.48080(11) -0.35472(10) 0.0215(3) Uani 1 1 d . . .
H11 H -0.2100 -0.5234 -0.3891 0.026 Uiso 1 1 calc R . .
C12 C -0.0125(2) -0.44943(11) -0.37126(10) 0.0219(3) Uani 1 1 d . . .
H12 H -0.0021 -0.4703 -0.4173 0.026 Uiso 1 1 calc R . .
C13 C 0.0952(2) -0.38879(11) -0.32125(10) 0.0208(3) Uani 1 1 d . . .
H13 H 0.1789 -0.3680 -0.3330 0.025 Uiso 1 1 calc R . .
C14 C 0.08031(19) -0.35767(10) -0.25244(9) 0.0168(3) Uani 1 1 d . . .
N15 N 0.19221(17) -0.29946(9) -0.20194(8) 0.0172(3) Uani 1 1 d . . .
C16 C 0.17059(18) -0.27184(10) -0.14019(9) 0.0153(3) Uani 1 1 d . . .
C17 C 0.28571(19) -0.20875(10) -0.08236(9) 0.0159(3) Uani 1 1 d . . .
C19 C 0.51016(19) -0.12628(10) -0.03623(10) 0.0178(3) Uani 1 1 d . . .
N18 N 0.40996(16) -0.18491(9) -0.09213(8) 0.0182(3) Uani 1 1 d . . .
C20 C 0.6473(2) -0.09838(12) -0.04342(11) 0.0220(3) Uani 1 1 d . . .
H20 H 0.6699 -0.1213 -0.0852 0.026 Uiso 1 1 calc R . .
C21 C 0.7478(2) -0.03790(12) 0.01034(11) 0.0234(4) Uani 1 1 d . . .
H21 H 0.8392 -0.0189 0.0051 0.028 Uiso 1 1 calc R . .
C22 C 0.7160(2) -0.00396(12) 0.07324(11) 0.0226(4) Uani 1 1 d . . .
H22 H 0.7859 0.0379 0.1097 0.027 Uiso 1 1 calc R . .
C23 C 0.5841(2) -0.03115(11) 0.08213(10) 0.0201(3) Uani 1 1 d . . .
H23 H 0.5638 -0.0085 0.1248 0.024 Uiso 1 1 calc R . .
C24 C 0.47925(19) -0.09290(10) 0.02738(10) 0.0168(3) Uani 1 1 d . . .
C25 C 0.33893(19) -0.12348(10) 0.03271(9) 0.0163(3) Uani 1 1 d . . .
N26 N 0.30984(16) -0.09000(9) 0.09396(8) 0.0178(3) Uani 1 1 d . . .
C27 C 0.19201(19) -0.11381(10) 0.10916(9) 0.0165(3) Uani 1 1 d . . .
C28 C 0.16517(19) -0.07051(10) 0.17634(10) 0.0183(3) Uani 1 1 d . . .
C29 C 0.0464(2) -0.13374(10) 0.18610(9) 0.0183(3) Uani 1 1 d . . .
C30 C -0.4660(2) -0.33514(14) 0.01512(12) 0.0289(4) Uani 1 1 d . . .
H30A H -0.4420 -0.3201 0.0685 0.043 Uiso 1 1 calc R . .
H30B H -0.5514 -0.3790 -0.0053 0.043 Uiso 1 1 calc R . .
H30C H -0.4844 -0.2925 -0.0041 0.043 Uiso 1 1 calc R . .
C31 C -0.2950(2) -0.41386(12) 0.03594(11) 0.0265(4) Uani 1 1 d . . .
H31A H -0.2132 -0.4267 0.0236 0.040 Uiso 1 1 calc R . .
H31B H -0.3746 -0.4603 0.0221 0.040 Uiso 1 1 calc R . .
H31C H -0.2681 -0.3906 0.0887 0.040 Uiso 1 1 calc R . .
C32 C -0.4688(2) -0.35042(13) -0.13517(12) 0.0264(4) Uani 1 1 d . . .
H32A H -0.4340 -0.2948 -0.1160 0.040 Uiso 1 1 calc R . .
H32B H -0.5650 -0.3685 -0.1314 0.040 Uiso 1 1 calc R . .
H32C H -0.4718 -0.3647 -0.1865 0.040 Uiso 1 1 calc R . .
C33 C -0.4222(2) -0.47377(11) -0.12155(11) 0.0246(4) Uani 1 1 d . . .
H33A H -0.4313 -0.4869 -0.1738 0.037 Uiso 1 1 calc R . .
H33B H -0.5157 -0.4925 -0.1149 0.037 Uiso 1 1 calc R . .
H33C H -0.3548 -0.4974 -0.0959 0.037 Uiso 1 1 calc R . .
C34 C 0.1071(2) -0.00592(11) 0.15393(12) 0.0254(4) Uani 1 1 d . . .
H34A H 0.1785 0.0275 0.1394 0.038 Uiso 1 1 calc R . .
H34B H 0.0870 0.0237 0.1954 0.038 Uiso 1 1 calc R . .
H34C H 0.0191 -0.0280 0.1127 0.038 Uiso 1 1 calc R . .
C35 C 0.3001(2) -0.03490(13) 0.24185(11) 0.0273(4) Uani 1 1 d . . .
H35A H 0.3445 -0.0745 0.2530 0.041 Uiso 1 1 calc R . .
H35B H 0.2749 -0.0112 0.2843 0.041 Uiso 1 1 calc R . .
H35C H 0.3673 0.0039 0.2302 0.041 Uiso 1 1 calc R . .
C36 C -0.0598(2) -0.10629(12) 0.22049(12) 0.0267(4) Uani 1 1 d . . .
H36A H -0.1136 -0.0814 0.1886 0.040 Uiso 1 1 calc R . .
H36B H -0.0080 -0.0699 0.2683 0.040 Uiso 1 1 calc R . .
H36C H -0.1259 -0.1499 0.2266 0.040 Uiso 1 1 calc R . .
C37 C 0.1127(3) -0.18419(13) 0.23092(11) 0.0282(4) Uani 1 1 d . . .
H37A H 0.0372 -0.2288 0.2285 0.042 Uiso 1 1 calc R . .
H37B H 0.1591 -0.1546 0.2820 0.042 Uiso 1 1 calc R . .
H37C H 0.1835 -0.2010 0.2105 0.042 Uiso 1 1 calc R . .
Fe2 Fe 0.08142(3) -0.265223(14) -0.544195(13) 0.01449(5) Uani 1 1 d . . .
Cl21 Cl -0.01670(5) -0.18112(3) -0.59290(3) 0.02219(9) Uani 1 1 d . . .
Cl22 Cl 0.18386(5) -0.34767(3) -0.49319(2) 0.02056(8) Uani 1 1 d . . .
N101 N 0.10209(16) -0.20509(8) -0.44790(8) 0.0156(3) Uani 1 1 d . . .
C101 C 0.00405(19) -0.21094(10) -0.41163(9) 0.0161(3) Uani 1 1 d . . .
N102 N -0.10583(16) -0.32675(8) -0.55331(8) 0.0165(3) Uani 1 1 d . . .
C102 C -0.12921(19) -0.26524(10) -0.43750(10) 0.0183(3) Uani 1 1 d . . .
H102 H -0.1881 -0.2663 -0.4065 0.022 Uiso 1 1 calc R . .
N103 N 0.07370(17) -0.32159(9) -0.64072(8) 0.0168(3) Uani 1 1 d . . .
C103 C -0.18145(19) -0.31780(10) -0.50551(9) 0.0162(3) Uani 1 1 d . . .
N104 N 0.26743(16) -0.20717(9) -0.54349(8) 0.0161(3) Uani 1 1 d . . .
C104 C -0.33491(19) -0.36740(10) -0.53860(10) 0.0177(3) Uani 1 1 d . . .
C105 C -0.31941(19) -0.43001(10) -0.59900(10) 0.0184(3) Uani 1 1 d . . .
C106 C -0.18607(19) -0.38713(10) -0.61281(9) 0.0174(3) Uani 1 1 d . . .
N107 N -0.15787(17) -0.41215(9) -0.67312(8) 0.0189(3) Uani 1 1 d . . .
C108 C -0.0342(2) -0.38126(10) -0.68704(9) 0.0177(3) Uani 1 1 d . . .
C109 C -0.0200(2) -0.41719(10) -0.75592(10) 0.0187(3) Uani 1 1 d . . .
C110 C -0.1282(2) -0.48098(11) -0.80705(10) 0.0217(3) Uani 1 1 d . . .
H110 H -0.2153 -0.5000 -0.7975 0.026 Uiso 1 1 calc R . .
C111 C -0.1056(2) -0.51508(11) -0.87074(10) 0.0240(4) Uani 1 1 d . . .
H111 H -0.1776 -0.5577 -0.9050 0.029 Uiso 1 1 calc R . .
C112 C 0.0236(3) -0.48720(12) -0.88535(11) 0.0261(4) Uani 1 1 d . . .
H112 H 0.0377 -0.5114 -0.9293 0.031 Uiso 1 1 calc R . .
C113 C 0.1298(2) -0.42511(12) -0.83631(11) 0.0247(4) Uani 1 1 d . . .
H113 H 0.2161 -0.4065 -0.8468 0.030 Uiso 1 1 calc R . .
C114 C 0.1095(2) -0.38934(11) -0.77034(10) 0.0200(3) Uani 1 1 d . . .
N115 N 0.21825(18) -0.32818(9) -0.72114(9) 0.0200(3) Uani 1 1 d . . .
C116 C 0.1939(2) -0.29786(10) -0.66097(10) 0.0175(3) Uani 1 1 d . . .
C117 C 0.3036(2) -0.23011(10) -0.60586(10) 0.0176(3) Uani 1 1 d . . .
N118 N 0.41966(17) -0.19903(9) -0.62021(9) 0.0197(3) Uani 1 1 d . . .
C119 C 0.5168(2) -0.13753(11) -0.56624(10) 0.0195(3) Uani 1 1 d . . .
C120 C 0.6469(2) -0.10285(13) -0.57746(12) 0.0269(4) Uani 1 1 d . . .
H120 H 0.6668 -0.1221 -0.6213 0.032 Uiso 1 1 calc R . .
C121 C 0.7443(2) -0.04092(13) -0.52421(12) 0.0277(4) Uani 1 1 d . . .
H121 H 0.8318 -0.0180 -0.5316 0.033 Uiso 1 1 calc R . .
C122 C 0.7163(2) -0.01085(12) -0.45881(12) 0.0246(4) Uani 1 1 d . . .
H122 H 0.7839 0.0326 -0.4234 0.030 Uiso 1 1 calc R . .
C123 C 0.5912(2) -0.04445(11) -0.44627(11) 0.0214(3) Uani 1 1 d . . .
H123 H 0.5731 -0.0246 -0.4021 0.026 Uiso 1 1 calc R . .
C124 C 0.49010(19) -0.10869(11) -0.49981(10) 0.0187(3) Uani 1 1 d . . .
C125 C 0.35801(19) -0.14652(10) -0.48986(10) 0.0167(3) Uani 1 1 d . . .
N126 N 0.33456(17) -0.11772(9) -0.42512(8) 0.0180(3) Uani 1 1 d . . .
C127 C 0.22120(19) -0.14515(10) -0.40742(9) 0.0163(3) Uani 1 1 d . . .
C128 C 0.21112(19) -0.11339(10) -0.33135(9) 0.0173(3) Uani 1 1 d . . .
C129 C 0.04735(19) -0.14453(10) -0.34398(9) 0.0169(3) Uani 1 1 d . . .
C130 C -0.4185(2) -0.31576(12) -0.57244(13) 0.0279(4) Uani 1 1 d . . .
H13A H -0.4130 -0.2721 -0.5337 0.042 Uiso 1 1 calc R . .
H13B H -0.5187 -0.3451 -0.5968 0.042 Uiso 1 1 calc R . .
H13C H -0.3766 -0.2976 -0.6081 0.042 Uiso 1 1 calc R . .
C131 C -0.4048(2) -0.39639(12) -0.48482(11) 0.0247(4) Uani 1 1 d . . .
H13D H -0.3422 -0.4195 -0.4552 0.037 Uiso 1 1 calc R . .
H13E H -0.4966 -0.4346 -0.5119 0.037 Uiso 1 1 calc R . .
H13F H -0.4205 -0.3537 -0.4529 0.037 Uiso 1 1 calc R . .
C132 C -0.4481(2) -0.46462(13) -0.66778(12) 0.0283(4) Uani 1 1 d . . .
H13G H -0.4683 -0.4244 -0.6905 0.042 Uiso 1 1 calc R . .
H13H H -0.5314 -0.4888 -0.6547 0.042 Uiso 1 1 calc R . .
H13I H -0.4271 -0.5029 -0.7023 0.042 Uiso 1 1 calc R . .
C133 C -0.2797(2) -0.49547(11) -0.56851(11) 0.0232(4) Uani 1 1 d . . .
H13J H -0.2556 -0.5296 -0.6053 0.035 Uiso 1 1 calc R . .
H13K H -0.3611 -0.5241 -0.5567 0.035 Uiso 1 1 calc R . .
H13L H -0.1974 -0.4741 -0.5242 0.035 Uiso 1 1 calc R . .
C134 C 0.2724(2) -0.02653(11) -0.30327(11) 0.0231(4) Uani 1 1 d . . .
H13M H 0.3751 -0.0123 -0.2971 0.035 Uiso 1 1 calc R . .
H13N H 0.2566 -0.0090 -0.2562 0.035 Uiso 1 1 calc R . .
H13O H 0.2247 -0.0027 -0.3386 0.035 Uiso 1 1 calc R . .
C135 C 0.2994(2) -0.15030(12) -0.27992(11) 0.0232(4) Uani 1 1 d . . .
H13P H 0.2629 -0.2059 -0.2983 0.035 Uiso 1 1 calc R . .
H13Q H 0.2915 -0.1344 -0.2307 0.035 Uiso 1 1 calc R . .
H13R H 0.3998 -0.1340 -0.2782 0.035 Uiso 1 1 calc R . .
C136 C -0.0354(2) -0.08905(11) -0.36888(12) 0.0243(4) Uani 1 1 d . . .
H13S H -0.0112 -0.0754 -0.4110 0.036 Uiso 1 1 calc R . .
H13T H -0.0093 -0.0429 -0.3287 0.036 Uiso 1 1 calc R . .
H13U H -0.1383 -0.1137 -0.3827 0.036 Uiso 1 1 calc R . .
C137 C 0.0072(2) -0.16676(12) -0.27873(10) 0.0232(4) Uani 1 1 d . . .
H13V H -0.0969 -0.1818 -0.2900 0.035 Uiso 1 1 calc R . .
H13W H 0.0495 -0.1231 -0.2354 0.035 Uiso 1 1 calc R . .
H13X H 0.0435 -0.2095 -0.2693 0.035 Uiso 1 1 calc R . .
C300 C 1.5235(4) 0.25910(16) -0.20723(18) 0.0307(6) Uani 0.875(12) 1 d PD A 1
H30D H 1.5682 0.2548 -0.2469 0.037 Uiso 0.875(12) 1 calc PR A 1
H30E H 1.5986 0.2896 -0.1611 0.037 Uiso 0.875(12) 1 calc PR A 1
Cl31 Cl 1.4518(3) 0.16810(11) -0.19897(11) 0.0418(3) Uani 0.875(12) 1 d PD A 1
Cl32 Cl 1.3877(5) 0.30693(14) -0.22696(12) 0.0520(5) Uani 0.875(12) 1 d PD A 1
C400 C 0.4837(4) 0.2729(2) -0.6783(2) 0.0339(7) Uani 0.688(3) 1 d PD B 1
H40A H 0.5689 0.3084 -0.6394 0.041 Uiso 0.688(3) 1 calc PR B 1
H40B H 0.5142 0.2540 -0.7211 0.041 Uiso 0.688(3) 1 calc PR B 1
Cl41 Cl 0.41143(16) 0.19496(9) -0.64643(10) 0.0390(3) Uani 0.688(3) 1 d PD B 1
Cl42 Cl 0.3573(7) 0.3216(2) -0.7033(3) 0.0383(6) Uani 0.688(3) 1 d PD B 1
C350 C 1.561(2) 0.2621(9) -0.2133(16) 0.0307(6) Uani 0.125(12) 1 d PD A 2
H35D H 1.5786 0.2501 -0.2611 0.037 Uiso 0.125(12) 1 calc PR A 2
H35E H 1.6531 0.2894 -0.1751 0.037 Uiso 0.125(12) 1 calc PR A 2
Cl36 Cl 1.4825(16) 0.1782(7) -0.1945(9) 0.0418(3) Uani 0.125(12) 1 d PD A 2
Cl37 Cl 1.442(2) 0.3208(8) -0.2152(7) 0.0520(5) Uani 0.125(12) 1 d PD A 2
C450 C 0.3728(9) 0.2241(4) -0.7416(4) 0.0339(7) Uani 0.312(3) 1 d PD B 2
H45A H 0.4630 0.2326 -0.7544 0.041 Uiso 0.312(3) 1 calc PR B 2
H45B H 0.2944 0.1926 -0.7862 0.041 Uiso 0.312(3) 1 calc PR B 2
Cl46 Cl 0.3842(4) 0.1744(2) -0.6734(2) 0.0390(3) Uani 0.312(3) 1 d PD B 2
Cl47 Cl 0.3415(17) 0.3120(5) -0.7127(6) 0.0383(6) Uani 0.312(3) 1 d PD B 2

loop_
_atom_site_aniso_label
_atom_site_aniso_U_11
_atom_site_aniso_U_22
_atom_site_aniso_U_33
_atom_site_aniso_U_23
_atom_site_aniso_U_13
_atom_site_aniso_U_12
Fe1 0.01334(11) 0.01295(11) 0.01252(10) 0.00065(8) 0.00458(8) 0.00157(8)
Cl11 0.01985(19) 0.01861(19) 0.02317(19) 0.00574(15) 0.00737(16) 0.00623(15)
Cl12 0.0251(2) 0.01851(19) 0.01862(18) 0.00448(15) 0.00552(16) 0.00610(16)
N1 0.0161(6) 0.0151(6) 0.0137(6) -0.0001(5) 0.0054(5) 0.0020(5)
C1 0.0180(8) 0.0153(7) 0.0152(7) 0.0009(6) 0.0063(6) 0.0029(6)
N2 0.0149(6) 0.0144(6) 0.0151(6) 0.0009(5) 0.0058(5) 0.0009(5)
C2 0.0203(8) 0.0188(8) 0.0176(7) -0.0002(6) 0.0093(6) 0.0001(6)
N3 0.0151(6) 0.0149(6) 0.0131(6) 0.0011(5) 0.0060(5) 0.0030(5)
C3 0.0160(7) 0.0177(7) 0.0165(7) 0.0026(6) 0.0070(6) 0.0030(6)
N4 0.0146(6) 0.0153(6) 0.0141(6) 0.0016(5) 0.0052(5) 0.0022(5)
C4 0.0162(7) 0.0199(8) 0.0163(7) 0.0018(6) 0.0071(6) 0.0000(6)
C5 0.0174(8) 0.0185(8) 0.0163(7) 0.0010(6) 0.0059(6) 0.0014(6)
C6 0.0160(7) 0.0159(7) 0.0157(7) 0.0027(6) 0.0058(6) 0.0030(6)
N7 0.0147(6) 0.0189(7) 0.0150(6) 0.0009(5) 0.0056(5) 0.0018(5)
C8 0.0151(7) 0.0153(7) 0.0136(7) 0.0027(5) 0.0038(6) 0.0032(6)
C9 0.0167(7) 0.0158(7) 0.0137(7) 0.0024(6) 0.0046(6) 0.0047(6)
C10 0.0173(8) 0.0200(8) 0.0147(7) 0.0006(6) 0.0035(6) 0.0035(6)
C11 0.0218(8) 0.0224(8) 0.0157(7) -0.0019(6) 0.0034(6) 0.0058(7)
C12 0.0235(9) 0.0248(9) 0.0154(7) -0.0006(6) 0.0069(7) 0.0074(7)
C13 0.0216(8) 0.0231(9) 0.0168(7) 0.0015(6) 0.0082(6) 0.0053(7)
C14 0.0189(8) 0.0166(7) 0.0147(7) 0.0018(6) 0.0062(6) 0.0058(6)
N15 0.0190(7) 0.0158(6) 0.0165(6) 0.0019(5) 0.0074(5) 0.0038(5)
C16 0.0153(7) 0.0139(7) 0.0154(7) 0.0024(6) 0.0051(6) 0.0027(6)
C17 0.0161(7) 0.0154(7) 0.0158(7) 0.0025(6) 0.0062(6) 0.0037(6)
C19 0.0146(7) 0.0179(8) 0.0188(7) 0.0034(6) 0.0044(6) 0.0024(6)
N18 0.0160(7) 0.0189(7) 0.0182(7) 0.0026(5) 0.0064(5) 0.0029(5)
C20 0.0158(8) 0.0251(9) 0.0236(8) 0.0042(7) 0.0080(7) 0.0027(7)
C21 0.0150(8) 0.0270(9) 0.0253(9) 0.0059(7) 0.0059(7) 0.0016(7)
C22 0.0163(8) 0.0230(9) 0.0220(8) 0.0037(7) 0.0018(7) -0.0007(7)
C23 0.0161(8) 0.0205(8) 0.0190(8) 0.0030(6) 0.0027(6) 0.0011(6)
C24 0.0149(7) 0.0168(7) 0.0167(7) 0.0031(6) 0.0041(6) 0.0025(6)
C25 0.0154(7) 0.0152(7) 0.0158(7) 0.0022(6) 0.0036(6) 0.0027(6)
N26 0.0157(7) 0.0176(7) 0.0160(6) 0.0000(5) 0.0035(5) 0.0021(5)
C27 0.0169(7) 0.0154(7) 0.0144(7) 0.0012(6) 0.0032(6) 0.0033(6)
C28 0.0162(7) 0.0184(8) 0.0155(7) -0.0015(6) 0.0034(6) 0.0028(6)
C29 0.0204(8) 0.0179(8) 0.0143(7) -0.0002(6) 0.0058(6) 0.0040(6)
C30 0.0210(9) 0.0360(11) 0.0250(9) -0.0012(8) 0.0113(8) 0.0025(8)
C31 0.0286(10) 0.0252(9) 0.0210(8) 0.0082(7) 0.0052(7) -0.0009(8)
C32 0.0212(9) 0.0346(11) 0.0249(9) 0.0107(8) 0.0069(7) 0.0089(8)
C33 0.0243(9) 0.0204(9) 0.0231(8) -0.0001(7) 0.0092(7) -0.0021(7)
C34 0.0290(10) 0.0189(8) 0.0291(9) 0.0048(7) 0.0102(8) 0.0084(7)
C35 0.0211(9) 0.0348(11) 0.0174(8) -0.0028(7) 0.0025(7) 0.0036(8)
C36 0.0263(10) 0.0256(9) 0.0251(9) -0.0032(7) 0.0134(8) 0.0041(8)
C37 0.0376(11) 0.0266(10) 0.0219(9) 0.0084(8) 0.0087(8) 0.0107(9)
Fe2 0.01486(11) 0.01285(11) 0.01393(11) 0.00156(8) 0.00502(9) 0.00147(8)
Cl21 0.0223(2) 0.0209(2) 0.0240(2) 0.00719(16) 0.00676(16) 0.00668(16)
Cl22 0.0250(2) 0.01775(18) 0.01979(18) 0.00558(15) 0.00698(16) 0.00706(16)
N101 0.0167(6) 0.0133(6) 0.0141(6) -0.0003(5) 0.0049(5) 0.0021(5)
C101 0.0167(7) 0.0144(7) 0.0155(7) 0.0015(6) 0.0043(6) 0.0040(6)
N102 0.0164(6) 0.0136(6) 0.0159(6) 0.0006(5) 0.0054(5) -0.0002(5)
C102 0.0178(8) 0.0176(8) 0.0176(7) -0.0001(6) 0.0088(6) 0.0019(6)
N103 0.0193(7) 0.0153(6) 0.0149(6) 0.0025(5) 0.0068(5) 0.0027(5)
C103 0.0163(7) 0.0136(7) 0.0174(7) 0.0030(6) 0.0057(6) 0.0025(6)
N104 0.0163(6) 0.0150(6) 0.0174(6) 0.0045(5) 0.0070(5) 0.0033(5)
C104 0.0143(7) 0.0164(7) 0.0195(7) 0.0027(6) 0.0039(6) 0.0020(6)
C105 0.0164(7) 0.0164(7) 0.0178(7) 0.0009(6) 0.0036(6) 0.0004(6)
C106 0.0174(8) 0.0157(7) 0.0154(7) 0.0018(6) 0.0035(6) 0.0012(6)
N107 0.0204(7) 0.0174(7) 0.0153(6) 0.0008(5) 0.0048(5) 0.0019(5)
C108 0.0210(8) 0.0161(7) 0.0153(7) 0.0030(6) 0.0061(6) 0.0046(6)
C109 0.0241(8) 0.0162(7) 0.0155(7) 0.0035(6) 0.0061(6) 0.0059(6)
C110 0.0273(9) 0.0198(8) 0.0165(7) 0.0029(6) 0.0052(7) 0.0071(7)
C111 0.0343(10) 0.0202(8) 0.0157(7) 0.0020(6) 0.0048(7) 0.0097(8)
C112 0.0410(12) 0.0229(9) 0.0171(8) 0.0038(7) 0.0116(8) 0.0124(8)
C113 0.0348(11) 0.0228(9) 0.0199(8) 0.0051(7) 0.0139(8) 0.0093(8)
C114 0.0282(9) 0.0176(8) 0.0168(7) 0.0049(6) 0.0103(7) 0.0077(7)
N115 0.0248(8) 0.0190(7) 0.0187(7) 0.0047(6) 0.0112(6) 0.0063(6)
C116 0.0203(8) 0.0158(7) 0.0183(7) 0.0048(6) 0.0087(6) 0.0055(6)
C117 0.0193(8) 0.0158(7) 0.0195(7) 0.0057(6) 0.0082(6) 0.0055(6)
N118 0.0194(7) 0.0202(7) 0.0216(7) 0.0074(6) 0.0094(6) 0.0046(6)
C119 0.0170(8) 0.0195(8) 0.0233(8) 0.0093(7) 0.0063(6) 0.0046(6)
C120 0.0215(9) 0.0316(10) 0.0301(10) 0.0137(8) 0.0115(8) 0.0039(8)
C121 0.0174(8) 0.0326(11) 0.0333(10) 0.0165(9) 0.0079(8) 0.0009(7)
C122 0.0167(8) 0.0229(9) 0.0303(10) 0.0123(8) 0.0016(7) -0.0007(7)
C123 0.0164(8) 0.0206(8) 0.0234(8) 0.0081(7) 0.0016(7) 0.0012(6)
C124 0.0151(7) 0.0192(8) 0.0226(8) 0.0095(7) 0.0051(6) 0.0037(6)
C125 0.0151(7) 0.0157(7) 0.0183(7) 0.0051(6) 0.0035(6) 0.0034(6)
N126 0.0165(7) 0.0163(7) 0.0181(6) 0.0026(5) 0.0039(5) 0.0018(5)
C127 0.0158(7) 0.0135(7) 0.0168(7) 0.0021(6) 0.0030(6) 0.0027(6)
C128 0.0177(8) 0.0157(7) 0.0153(7) 0.0009(6) 0.0034(6) 0.0032(6)
C129 0.0177(8) 0.0148(7) 0.0160(7) 0.0002(6) 0.0044(6) 0.0050(6)
C130 0.0248(10) 0.0240(9) 0.0352(11) 0.0085(8) 0.0055(8) 0.0108(8)
C131 0.0237(9) 0.0219(9) 0.0277(9) 0.0041(7) 0.0128(8) 0.0017(7)
C132 0.0200(9) 0.0309(10) 0.0236(9) -0.0001(8) 0.0014(7) -0.0004(8)
C133 0.0257(9) 0.0173(8) 0.0286(9) 0.0063(7) 0.0122(8) 0.0054(7)
C134 0.0250(9) 0.0167(8) 0.0202(8) -0.0024(6) 0.0042(7) 0.0009(7)
C135 0.0206(8) 0.0284(9) 0.0206(8) 0.0076(7) 0.0044(7) 0.0086(7)
C136 0.0232(9) 0.0188(8) 0.0282(9) 0.0022(7) 0.0036(7) 0.0091(7)
C137 0.0232(9) 0.0270(9) 0.0178(8) 0.0018(7) 0.0078(7) 0.0059(7)
C300 0.0290(17) 0.0320(12) 0.0325(12) 0.0085(9) 0.0191(12) 0.0006(11)
Cl31 0.0405(8) 0.0315(5) 0.0537(5) 0.0160(5) 0.0150(6) 0.0060(5)
Cl32 0.0772(16) 0.0585(7) 0.0425(6) 0.0265(5) 0.0295(8) 0.0389(9)
C400 0.0313(15) 0.0370(16) 0.0407(17) 0.0154(14) 0.0135(13) 0.0168(13)
Cl41 0.0362(6) 0.0403(7) 0.0572(9) 0.0267(6) 0.0232(7) 0.0217(6)
Cl42 0.0527(15) 0.0402(10) 0.0338(13) 0.0179(10) 0.0178(11) 0.0244(12)
C350 0.0290(17) 0.0320(12) 0.0325(12) 0.0085(9) 0.0191(12) 0.0006(11)
Cl36 0.0405(8) 0.0315(5) 0.0537(5) 0.0160(5) 0.0150(6) 0.0060(5)
Cl37 0.0772(16) 0.0585(7) 0.0425(6) 0.0265(5) 0.0295(8) 0.0389(9)
C450 0.0313(15) 0.0370(16) 0.0407(17) 0.0154(14) 0.0135(13) 0.0168(13)
Cl46 0.0362(6) 0.0403(7) 0.0572(9) 0.0267(6) 0.0232(7) 0.0217(6)
Cl47 0.0527(15) 0.0402(10) 0.0338(13) 0.0179(10) 0.0178(11) 0.0244(12)

loop_
_atom_type_symbol
_atom_type_description
_atom_type_scat_dispersion_real
_atom_type_scat_dispersion_imag
_atom_type_scat_source
C C 0.0033 0.0016 'International Tables Vol C Tables 4.2.6.8 and 6.1.1.4'
H H 0.0000 0.0000 'International Tables Vol C Tables 4.2.6.8 and 6.1.1.4'
N N 0.0061 0.0033 'International Tables Vol C Tables 4.2.6.8 and 6.1.1.4'
Cl Cl 0.1484 0.1585 'International Tables Vol C Tables 4.2.6.8 and 6.1.1.4'
Fe Fe 0.3463 0.8444 'International Tables Vol C Tables 4.2.6.8 and 6.1.1.4'

loop_
_geom_angle_atom_site_label_1
_geom_angle_atom_site_label_2
_geom_angle_atom_site_label_3
_geom_angle
_geom_angle_site_symmetry_1
_geom_angle_site_symmetry_3
_geom_angle_publ_flag
N1 Fe1 N2 91.98(6) . . ?
N1 Fe1 N3 175.76(6) . . ?
N2 Fe1 N3 92.24(6) . . ?
N1 Fe1 N4 92.05(6) . . ?
N2 Fe1 N4 175.88(6) . . ?
N3 Fe1 N4 83.72(6) . . ?
N1 Fe1 Cl11 90.70(5) . . ?
N2 Fe1 Cl11 90.64(5) . . ?
N3 Fe1 Cl11 89.63(5) . . ?
N4 Fe1 Cl11 90.15(5) . . ?
N1 Fe1 Cl12 89.69(5) . . ?
N2 Fe1 Cl12 89.72(5) . . ?
N3 Fe1 Cl12 89.96(5) . . ?
N4 Fe1 Cl12 89.46(5) . . ?
Cl11 Fe1 Cl12 179.46(2) . . ?
C1 N1 C27 109.47(14) . . ?
C1 N1 Fe1 127.18(12) . . ?
C27 N1 Fe1 123.34(12) . . ?
N1 C1 C2 124.60(16) . . ?
N1 C1 C29 111.26(15) . . ?
C2 C1 C29 123.93(16) . . ?
C3 N2 C6 109.41(14) . . ?
C3 N2 Fe1 127.21(12) . . ?
C6 N2 Fe1 123.29(12) . . ?
C3 C2 C1 124.59(17) . . ?
C8 N3 C16 118.84(14) . . ?
C8 N3 Fe1 126.41(12) . . ?
C16 N3 Fe1 114.75(11) . . ?
N2 C3 C2 124.16(16) . . ?
N2 C3 C4 111.94(15) . . ?
C2 C3 C4 123.52(16) . . ?
C25 N4 C17 118.67(15) . . ?
C25 N4 Fe1 126.71(12) . . ?
C17 N4 Fe1 114.58(11) . . ?
C3 C4 C30 114.68(16) . . ?
C3 C4 C31 103.84(15) . . ?
C30 C4 C31 108.98(16) . . ?
C3 C4 C5 101.68(13) . . ?
C30 C4 C5 115.59(16) . . ?
C31 C4 C5 111.37(16) . . ?
C6 C5 C33 112.41(16) . . ?
C6 C5 C32 106.69(15) . . ?
C33 C5 C32 108.77(16) . . ?
C6 C5 C4 101.09(14) . . ?
C33 C5 C4 115.96(15) . . ?
C32 C5 C4 111.43(16) . . ?
N7 C6 N2 128.86(16) . . ?
N7 C6 C5 119.57(15) . . ?
N2 C6 C5 111.48(14) . . ?
C6 N7 C8 124.39(15) . . ?
N3 C8 N7 124.79(15) . . ?
N3 C8 C9 118.60(15) . . ?
N7 C8 C9 116.62(15) . . ?
C14 C9 C10 120.14(16) . . ?
C14 C9 C8 117.70(15) . . ?
C10 C9 C8 122.16(16) . . ?
C11 C10 C9 119.63(17) . . ?
C10 C11 C12 120.36(17) . . ?
C13 C12 C11 120.76(17) . . ?
C12 C13 C14 119.81(17) . . ?
N15 C14 C9 121.97(15) . . ?
N15 C14 C13 118.81(16) . . ?
C9 C14 C13 119.22(16) . . ?
C16 N15 C14 115.89(15) . . ?
N15 C16 N3 126.91(16) . . ?
N15 C16 C17 119.59(15) . . ?
N3 C16 C17 113.49(14) . . ?
N18 C17 N4 126.96(16) . . ?
N18 C17 C16 119.68(15) . . ?
N4 C17 C16 113.36(15) . . ?
N18 C19 C20 118.64(17) . . ?
N18 C19 C24 121.97(16) . . ?
C20 C19 C24 119.39(16) . . ?
C17 N18 C19 116.02(15) . . ?
C21 C20 C19 119.90(18) . . ?
C20 C21 C22 120.58(17) . . ?
C23 C22 C21 120.56(18) . . ?
C22 C23 C24 119.68(18) . . ?
C23 C24 C19 119.86(16) . . ?
C23 C24 C25 122.58(16) . . ?
C19 C24 C25 117.55(16) . . ?
N4 C25 N26 124.26(16) . . ?
N4 C25 C24 118.80(16) . . ?
N26 C25 C24 116.94(15) . . ?
C27 N26 C25 124.46(16) . . ?
N26 C27 N1 128.85(16) . . ?
N26 C27 C28 120.94(15) . . ?
N1 C27 C28 110.12(15) . . ?
C27 C28 C35 113.28(16) . . ?
C27 C28 C34 106.10(15) . . ?
C35 C28 C34 108.53(16) . . ?
C27 C28 C29 100.82(14) . . ?
C35 C28 C29 115.93(16) . . ?
C34 C28 C29 111.67(16) . . ?
C1 C29 C36 114.65(16) . . ?
C1 C29 C37 105.07(15) . . ?
C36 C29 C37 108.40(16) . . ?
C1 C29 C28 100.87(14) . . ?
C36 C29 C28 116.14(16) . . ?
C37 C29 C28 111.08(16) . . ?
N102 Fe2 N101 92.09(6) . . ?
N102 Fe2 N104 175.25(6) . . ?
N101 Fe2 N104 92.60(6) . . ?
N102 Fe2 N103 91.88(6) . . ?
N101 Fe2 N103 176.03(6) . . ?
N104 Fe2 N103 83.43(6) . . ?
N102 Fe2 Cl21 90.15(5) . . ?
N101 Fe2 Cl21 89.09(5) . . ?
N104 Fe2 Cl21 89.16(5) . . ?
N103 Fe2 Cl21 90.91(5) . . ?
N102 Fe2 Cl22 90.73(5) . . ?
N101 Fe2 Cl22 89.96(5) . . ?
N104 Fe2 Cl22 90.04(5) . . ?
N103 Fe2 Cl22 89.98(5) . . ?
Cl21 Fe2 Cl22 178.73(2) . . ?
C101 N101 C127 109.70(14) . . ?
C101 N101 Fe2 127.08(12) . . ?
C127 N101 Fe2 123.12(12) . . ?
N101 C101 C102 124.52(16) . . ?
N101 C101 C129 111.74(15) . . ?
C102 C101 C129 123.24(16) . . ?
C103 N102 C106 109.10(15) . . ?
C103 N102 Fe2 127.27(12) . . ?
C106 N102 Fe2 123.61(12) . . ?
C103 C102 C101 124.37(16) . . ?
C108 N103 C116 118.56(15) . . ?
C108 N103 Fe2 126.60(12) . . ?
C116 N103 Fe2 114.82(12) . . ?
N102 C103 C102 124.40(16) . . ?
N102 C103 C104 111.35(15) . . ?
C102 C103 C104 124.02(16) . . ?
C125 N104 C117 118.93(15) . . ?
C125 N104 Fe2 126.15(12) . . ?
C117 N104 Fe2 114.87(12) . . ?
C103 C104 C131 115.41(16) . . ?
C103 C104 C105 100.82(14) . . ?
C131 C104 C105 115.46(15) . . ?
C103 C104 C130 105.04(15) . . ?
C131 C104 C130 108.31(16) . . ?
C105 C104 C130 111.26(16) . . ?
C106 C105 C132 113.68(16) . . ?
C106 C105 C133 105.79(15) . . ?
C132 C105 C133 108.56(16) . . ?
C106 C105 C104 100.87(14) . . ?
C132 C105 C104 116.00(17) . . ?
C133 C105 C104 111.38(15) . . ?
N107 C106 N102 129.24(17) . . ?
N107 C106 C105 120.02(16) . . ?
N102 C106 C105 110.60(15) . . ?
C106 N107 C108 123.85(16) . . ?
N103 C108 N107 124.77(16) . . ?
N103 C108 C109 118.94(16) . . ?
N107 C108 C109 116.28(16) . . ?
C114 C109 C110 120.05(17) . . ?
C114 C109 C108 117.73(17) . . ?
C110 C109 C108 122.15(17) . . ?
C111 C110 C109 119.42(19) . . ?
C110 C111 C112 120.62(19) . . ?
C113 C112 C111 120.71(18) . . ?
C112 C113 C114 119.77(19) . . ?
N115 C114 C109 121.57(16) . . ?
N115 C114 C113 119.00(18) . . ?
C109 C114 C113 119.42(18) . . ?
C116 N115 C114 116.26(16) . . ?
N115 C116 N103 126.89(17) . . ?
N115 C116 C117 119.86(16) . . ?
N103 C116 C117 113.26(15) . . ?
N118 C117 N104 126.97(17) . . ?
N118 C117 C116 119.52(16) . . ?
N104 C117 C116 113.51(15) . . ?
C117 N118 C119 116.13(16) . . ?
N118 C119 C120 118.88(18) . . ?
N118 C119 C124 121.66(16) . . ?
C120 C119 C124 119.46(18) . . ?
C121 C120 C119 119.4(2) . . ?
C120 C121 C122 121.25(18) . . ?
C123 C122 C121 120.29(19) . . ?
C122 C123 C124 119.52(19) . . ?
C123 C124 C119 120.03(17) . . ?
C123 C124 C125 122.21(17) . . ?
C119 C124 C125 117.76(17) . . ?
N104 C125 N126 124.73(16) . . ?
N104 C125 C124 118.53(16) . . ?
N126 C125 C124 116.74(16) . . ?
C127 N126 C125 124.58(16) . . ?
N126 C127 N101 128.77(16) . . ?
N126 C127 C128 120.49(15) . . ?
N101 C127 C128 110.66(15) . . ?
C127 C128 C134 113.05(15) . . ?
C127 C128 C135 106.01(15) . . ?
C134 C128 C135 108.85(15) . . ?
C127 C128 C129 101.19(13) . . ?
C134 C128 C129 115.17(15) . . ?
C135 C128 C129 112.09(15) . . ?
C101 C129 C137 113.86(15) . . ?
C101 C129 C136 104.27(14) . . ?
C137 C129 C136 109.33(16) . . ?
C101 C129 C128 101.57(14) . . ?
C137 C129 C128 114.97(15) . . ?
C136 C129 C128 112.21(15) . . ?
Cl31 C300 Cl32 111.20(16) . . ?
Cl42 C400 Cl41 110.9(3) . . ?
Cl36 C350 Cl37 108.7(6) . . ?
Cl47 C450 Cl46 111.8(5) . . ?

loop_
_geom_bond_atom_site_label_1
_geom_bond_atom_site_label_2
_geom_bond_distance
_geom_bond_site_symmetry_2
_geom_bond_publ_flag
Fe1 N1 1.9236(15) . ?
Fe1 N2 1.9355(15) . ?
Fe1 N3 1.9405(14) . ?
Fe1 N4 1.9459(15) . ?
Fe1 Cl11 2.2774(5) . ?
Fe1 Cl12 2.2859(5) . ?
N1 C1 1.354(2) . ?
N1 C27 1.382(2) . ?
C1 C2 1.389(2) . ?
C1 C29 1.515(2) . ?
N2 C3 1.355(2) . ?
N2 C6 1.372(2) . ?
C2 C3 1.388(2) . ?
N3 C8 1.346(2) . ?
N3 C16 1.381(2) . ?
C3 C4 1.519(2) . ?
N4 C25 1.347(2) . ?
N4 C17 1.382(2) . ?
C4 C30 1.529(3) . ?
C4 C31 1.559(3) . ?
C4 C5 1.565(2) . ?
C5 C6 1.527(2) . ?
C5 C33 1.532(3) . ?
C5 C32 1.547(3) . ?
C6 N7 1.306(2) . ?
N7 C8 1.370(2) . ?
C8 C9 1.441(2) . ?
C9 C14 1.415(2) . ?
C9 C10 1.415(2) . ?
C10 C11 1.381(3) . ?
C11 C12 1.414(3) . ?
C12 C13 1.381(3) . ?
C13 C14 1.417(2) . ?
C14 N15 1.382(2) . ?
N15 C16 1.308(2) . ?
C16 C17 1.494(2) . ?
C17 N18 1.308(2) . ?
C19 N18 1.380(2) . ?
C19 C20 1.417(3) . ?
C19 C24 1.418(3) . ?
C20 C21 1.380(3) . ?
C21 C22 1.415(3) . ?
C22 C23 1.381(3) . ?
C23 C24 1.416(2) . ?
C24 C25 1.441(2) . ?
C25 N26 1.370(2) . ?
N26 C27 1.301(2) . ?
C27 C28 1.521(2) . ?
C28 C35 1.528(3) . ?
C28 C34 1.545(3) . ?
C28 C29 1.562(3) . ?
C29 C36 1.526(3) . ?
C29 C37 1.557(3) . ?
Fe2 N102 1.9250(15) . ?
Fe2 N101 1.9309(15) . ?
Fe2 N104 1.9421(15) . ?
Fe2 N103 1.9481(15) . ?
Fe2 Cl21 2.2749(5) . ?
Fe2 Cl22 2.2899(5) . ?
N101 C101 1.351(2) . ?
N101 C127 1.380(2) . ?
C101 C102 1.394(2) . ?
C101 C129 1.519(2) . ?
N102 C103 1.355(2) . ?
N102 C106 1.376(2) . ?
C102 C103 1.386(2) . ?
N103 C108 1.349(2) . ?
N103 C116 1.376(2) . ?
C103 C104 1.517(2) . ?
N104 C125 1.347(2) . ?
N104 C117 1.376(2) . ?
C104 C131 1.525(3) . ?
C104 C105 1.555(3) . ?
C104 C130 1.556(3) . ?
C105 C106 1.520(3) . ?
C105 C132 1.528(3) . ?
C105 C133 1.550(3) . ?
C106 N107 1.305(2) . ?
N107 C108 1.369(2) . ?
C108 C109 1.440(2) . ?
C109 C114 1.413(3) . ?
C109 C110 1.422(3) . ?
C110 C111 1.381(3) . ?
C111 C112 1.411(3) . ?
C112 C113 1.383(3) . ?
C113 C114 1.418(3) . ?
C114 N115 1.386(3) . ?
N115 C116 1.309(2) . ?
C116 C117 1.495(3) . ?
C117 N118 1.309(2) . ?
N118 C119 1.380(2) . ?
C119 C120 1.418(3) . ?
C119 C124 1.421(3) . ?
C120 C121 1.379(3) . ?
C121 C122 1.415(3) . ?
C122 C123 1.382(3) . ?
C123 C124 1.417(3) . ?
C124 C125 1.441(2) . ?
C125 N126 1.375(2) . ?
N126 C127 1.303(2) . ?
C127 C128 1.529(2) . ?
C128 C134 1.533(3) . ?
C128 C135 1.545(3) . ?
C128 C129 1.562(3) . ?
C129 C137 1.537(3) . ?
C129 C136 1.547(3) . ?
C300 Cl31 1.749(3) . ?
C300 Cl32 1.800(3) . ?
C400 Cl42 1.753(4) . ?
C400 Cl41 1.777(3) . ?
C350 Cl36 1.743(5) . ?
C350 Cl37 1.797(6) . ?
C450 Cl47 1.751(6) . ?
C450 Cl46 1.768(5) . ?
